data_1531585
loop_
_publ_author_name
'Irodova, A.V.'
'Andre, G.'
'Bouree, F.'

_publ_section_title
;
 Hydrogen redistribution in the solid solutions Zr V2 Dx, 2.2 <= x <= 2.7.
 II. Structure of the intermediate phase: 'lattice liquid crystal'. A
 neutron diffraction study
;
_journal_name_full 'Journal of Alloys Compd.'
_journal_page_first 196
_journal_page_last 204
_journal_volume 350
_journal_year 2003
_chemical_formula_sum 'D2.73 V2 Zr'
_chemical_name_systematic 'Zr V2 D2.73'
_space_group_IT_number 14
_symmetry_space_group_name_Hall '-P 2ybc'
_symmetry_space_group_name_H-M 'P 1 21/c 1'
_cell_angle_alpha 90
_cell_angle_beta 125.209
_cell_angle_gamma 90
_cell_formula_units_Z 4
_cell_length_a 5.4585
_cell_length_b 5.432
_cell_length_c 9.4536
_cell_volume 229.024
_citation_journal_id_ASTM JALCEU
_cod_data_source_file Irodova_JALCEU_2003_1326.cif
_cod_data_source_block D2.73V2Zr1
_cod_original_cell_volume 229.0241
_cod_original_formula_sum 'D2.73 V2 Zr1'
_cod_database_code 1531585

loop_
_symmetry_equiv_pos_as_xyz
x,y,z
-x,y+1/2,-z+1/2
-x,-y,-z
x,-y-1/2,z-1/2

loop_
_atom_site_label
_atom_site_type_symbol
_atom_site_fract_x
_atom_site_fract_y
_atom_site_fract_z
_atom_site_occupancy
_atom_site_U_iso_or_equiv
V3 V 0 0 0.5 1 0.0
D1 D 0.363 0.678 0.436 0.667 0.0
D7 D 0.3759 0.3137 0.4378 0.068 0.0
D2 D -0.012 0.309 0.434 0.667 0.0
V1 V 0 0.25 0.25 1 0.0
Zr1 Zr 0.373 0.002 0.1255 1 0.0
D5 D 0.3759 0.8119 0.3122 0.12 0.0
D8 D -0.0003 0.6863 0.4378 0.068 0.0
D11 D 0.7486 0 0.1241 0.037 0.0
D9 D 0.3759 0.8744 0.6259 0.037 0.0
D4 D 0.752 0.807 0.311 0.434 0.0
V2 V 0.5 0 0.5 1 0.0
D3 D 0.377 0.18 0.309 0.434 0.0
D6 D 0.7486 0.1881 0.3122 0.12 0.0
D12 D -0.0003 0 0.1241 0.037 0.0
D10 D 0.3759 0.1256 0.6259 0.037 0.0
